data_7021909
loop_
_publ_author_name
'Vivekananda, K. V.'
'Dey, S.'
'Wadawale, A.'
'Bhuvanesh, N.'
'Jain, V. K.'

_publ_section_title
;
 Syntheses of Pd(ii)/Pt(ii) complexes with non-chelating
 4-pyridylselenolate ligand ranging from mononuclear to macrocyclic
 structures and their utility as catalysts in Suzuki C-C coupling
 reaction.
;
_journal_issue 39
_journal_name_full 'Dalton transactions (Cambridge, England : 2003)'
_journal_page_first 14158
_journal_page_last 14167
_journal_paper_doi 10.1039/c3dt51510a
_journal_volume 42
_journal_year 2013
_chemical_formula_sum 'C22 H38 N2 P2 Pt Se2'
_chemical_formula_weight 745.49
_chemical_name_systematic
;
?
;
_space_group_IT_number 29
_symmetry_cell_setting orthorhombic
_symmetry_space_group_name_Hall 'P 2c -2ac'
_symmetry_space_group_name_H-M 'P c a 21'
_atom_sites_solution_hydrogens geom
_atom_sites_solution_primary direct
_atom_sites_solution_secondary difmap
_audit_creation_method SHELXL-97
_cell_angle_alpha 90.00
_cell_angle_beta 90.00
_cell_angle_gamma 90.00
_cell_formula_units_Z 4
_cell_length_a 19.975(3)
_cell_length_b 9.0763(15)
_cell_length_c 14.380(2)
_cell_measurement_reflns_used 9936
_cell_measurement_temperature 110(2)
_cell_measurement_theta_max 28.33
_cell_measurement_theta_min 2.24
_cell_volume 2607.1(7)
_computing_cell_refinement
;
APEX-II(BRUKER-NONIUS, 2003)
;
_computing_data_collection 'APEX-II (BRUKER-NONIUS, 2003)'
_computing_data_reduction APEX-II
_computing_molecular_graphics Olex2
_computing_publication_material 'Bruker SHELXTL'
_computing_structure_refinement 'SHELXL-97 (Sheldrick, 2008)'
_computing_structure_solution 'SHELXS-97 (Sheldrick, 2008)'
_diffrn_ambient_temperature 110(2)
_diffrn_measured_fraction_theta_full 0.995
_diffrn_measured_fraction_theta_max 0.995
_diffrn_measurement_device_type 'APEX II'
_diffrn_measurement_method 'omega scans'
_diffrn_radiation_monochromator graphite
_diffrn_radiation_source 'fine-focus sealed tube'
_diffrn_radiation_type MoK\a
_diffrn_radiation_wavelength 0.71073
_diffrn_reflns_av_R_equivalents 0.0558
_diffrn_reflns_av_sigmaI/netI 0.0498
_diffrn_reflns_limit_h_max 25
_diffrn_reflns_limit_h_min -25
_diffrn_reflns_limit_k_max 11
_diffrn_reflns_limit_k_min -11
_diffrn_reflns_limit_l_max 18
_diffrn_reflns_limit_l_min -18
_diffrn_reflns_number 27666
_diffrn_reflns_theta_full 27.50
_diffrn_reflns_theta_max 27.50
_diffrn_reflns_theta_min 2.04
_diffrn_standards_decay_% 0
_diffrn_standards_interval_count 0
_diffrn_standards_number 0
_exptl_absorpt_coefficient_mu 8.309
_exptl_absorpt_correction_T_max 0.2404
_exptl_absorpt_correction_T_min 0.1245
_exptl_absorpt_correction_type multi-scan
_exptl_absorpt_process_details 'SADABS; (Sheldrick, 2006)'
_exptl_crystal_colour green
_exptl_crystal_density_diffrn 1.899
_exptl_crystal_density_method 'not measured'
_exptl_crystal_description block
_exptl_crystal_F_000 1440
_exptl_crystal_size_max 0.43
_exptl_crystal_size_mid 0.41
_exptl_crystal_size_min 0.24
_refine_diff_density_max 1.445
_refine_diff_density_min -1.015
_refine_diff_density_rms 0.120
_refine_ls_abs_structure_details 'Flack H D (1983), Acta Cryst. A39, 876-881'
_refine_ls_abs_structure_Flack 0.085(6)
_refine_ls_extinction_method none
_refine_ls_goodness_of_fit_ref 1.013
_refine_ls_hydrogen_treatment constr
_refine_ls_matrix_type full
_refine_ls_number_parameters 262
_refine_ls_number_reflns 5919
_refine_ls_number_restraints 15
_refine_ls_restrained_S_all 1.013
_refine_ls_R_factor_all 0.0281
_refine_ls_R_factor_gt 0.0238
_refine_ls_shift/su_max 0.003
_refine_ls_shift/su_mean 0.000
_refine_ls_structure_factor_coef Fsqd
_refine_ls_weighting_details 'calc w=1/[\s^2^(Fo^2^)+(0.0000P)^2^+0.0000P] where P=(Fo^2^+2Fc^2^)/3'
_refine_ls_weighting_scheme calc
_refine_ls_wR_factor_gt 0.0499
_refine_ls_wR_factor_ref 0.0511
_reflns_number_gt 5442
_reflns_number_total 5919
_reflns_threshold_expression >2sigma(I)
_cod_data_source_file c3dt51510a.txt
_cod_data_source_block pca21
_cod_depositor_comments
;
The following automatic conversions were performed:

'_symmetry_cell_setting' value 'Orthorhombic' changed to
'orthorhombic' according to
/home/saulius/struct/CIF-dictionaries/cif_core.dic dictionary named
'cif_core.dic' version 2.4.2 from 2011-04-26.

Automatic conversion script
Id: cif_fix_values 1891 2012-01-12 08:04:46Z andrius 
;
_cod_original_sg_symbol_H-M Pca2(1)
_cod_database_code 7021909

loop_
_symmetry_equiv_pos_as_xyz
'x, y, z'
'-x, -y, z+1/2'
'x+1/2, -y, z'
'-x+1/2, y, z+1/2'

loop_
_atom_site_label
_atom_site_type_symbol
_atom_site_fract_x
_atom_site_fract_y
_atom_site_fract_z
_atom_site_U_iso_or_equiv
_atom_site_adp_type
_atom_site_occupancy
_atom_site_symmetry_multiplicity
_atom_site_calc_flag
_atom_site_refinement_flags
C1 C 0.7408(2) 0.1193(4) 0.6122(3) 0.0133(9) Uani 1 1 d .
C2 C 0.6990(2) 0.1080(5) 0.6895(3) 0.0156(10) Uani 1 1 d .
H2 H 0.6562 0.1537 0.6895 0.019 Uiso 1 1 calc R
C3 C 0.7206(2) 0.0296(5) 0.7660(3) 0.0184(10) Uani 1 1 d .
H3 H 0.6908 0.0211 0.8172 0.022 Uiso 1 1 calc R
C4 C 0.8199(2) -0.0210(5) 0.6996(3) 0.0178(10) Uani 1 1 d .
H4 H 0.8632 -0.0643 0.7028 0.021 Uiso 1 1 calc R
C5 C 0.8031(2) 0.0513(5) 0.6191(3) 0.0124(9) Uani 1 1 d .
H5 H 0.8336 0.0550 0.5685 0.015 Uiso 1 1 calc R
C6 C 0.5016(2) 0.6330(5) 0.5016(3) 0.0146(7) Uani 1 1 d .
C7 C 0.5383(2) 0.6460(5) 0.4188(3) 0.0146(7) Uani 1 1 d .
H7 H 0.5817 0.6040 0.4135 0.018 Uiso 1 1 calc R
C8 C 0.5100(2) 0.7211(5) 0.3453(4) 0.0191(11) Uani 1 1 d .
H8 H 0.5356 0.7271 0.2897 0.023 Uiso 1 1 calc R
C9 C 0.4157(2) 0.7712(5) 0.4241(4) 0.0179(10) Uani 1 1 d .
H9 H 0.3725 0.8143 0.4266 0.021 Uiso 1 1 calc R
C10 C 0.4382(2) 0.6972(4) 0.5035(4) 0.0138(9) Uani 1 1 d .
H10 H 0.4110 0.6908 0.5574 0.017 Uiso 1 1 calc R
C11 C 0.6781(2) 0.5975(5) 0.7389(3) 0.0177(10) Uani 1 1 d U
H11A H 0.7115 0.6708 0.7601 0.021 Uiso 1 1 calc R
H11B H 0.6336 0.6454 0.7400 0.021 Uiso 1 1 calc R
C12 C 0.6778(4) 0.4688(7) 0.8055(4) 0.0465(18) Uani 1 1 d U
H12A H 0.6490 0.3906 0.7810 0.070 Uiso 1 1 calc R
H12B H 0.6607 0.5012 0.8661 0.070 Uiso 1 1 calc R
H12C H 0.7235 0.4313 0.8128 0.070 Uiso 1 1 calc R
C13 C 0.7864(2) 0.4917(5) 0.6235(3) 0.0168(11) Uani 1 1 d .
H13A H 0.7907 0.4016 0.6618 0.020 Uiso 1 1 calc R
H13B H 0.8006 0.4659 0.5595 0.020 Uiso 1 1 calc R
C14 C 0.8346(2) 0.6056(6) 0.6610(4) 0.0236(12) Uani 1 1 d .
H14A H 0.8332 0.6937 0.6216 0.035 Uiso 1 1 calc R
H14B H 0.8801 0.5650 0.6610 0.035 Uiso 1 1 calc R
H14C H 0.8218 0.6319 0.7246 0.035 Uiso 1 1 calc R
C15 C 0.6962(2) 0.7195(5) 0.5575(4) 0.0187(10) Uani 1 1 d .
H15A H 0.6493 0.7548 0.5542 0.022 Uiso 1 1 calc R
H15B H 0.7221 0.7927 0.5937 0.022 Uiso 1 1 calc R
C16 C 0.7238(3) 0.7132(7) 0.4617(4) 0.0296(14) Uani 1 1 d .
H16A H 0.7156 0.8072 0.4302 0.044 Uiso 1 1 calc R
H16B H 0.7020 0.6335 0.4272 0.044 Uiso 1 1 calc R
H16C H 0.7721 0.6948 0.4646 0.044 Uiso 1 1 calc R
C17 C 0.5814(2) 0.1664(5) 0.3577(3) 0.0158(10) Uani 1 1 d .
H17A H 0.6220 0.1045 0.3629 0.019 Uiso 1 1 calc R
H17B H 0.5461 0.1064 0.3276 0.019 Uiso 1 1 calc R
C18 C 0.5970(3) 0.2986(6) 0.2955(4) 0.0269(12) Uani 1 1 d .
H18A H 0.6092 0.2639 0.2332 0.040 Uiso 1 1 calc R
H18B H 0.6345 0.3543 0.3220 0.040 Uiso 1 1 calc R
H18C H 0.5575 0.3623 0.2914 0.040 Uiso 1 1 calc R
C19 C 0.4670(2) 0.2753(6) 0.4562(4) 0.0204(11) Uani 1 1 d .
H19A H 0.4482 0.3039 0.5173 0.024 Uiso 1 1 calc R
H19B H 0.4674 0.3646 0.4167 0.024 Uiso 1 1 calc R
C20 C 0.4205(2) 0.1651(5) 0.4126(4) 0.0246(12) Uani 1 1 d .
H20A H 0.4378 0.1363 0.3514 0.037 Uiso 1 1 calc R
H20B H 0.3760 0.2092 0.4053 0.037 Uiso 1 1 calc R
H20C H 0.4173 0.0779 0.4525 0.037 Uiso 1 1 calc R
C21 C 0.5478(2) 0.0372(5) 0.5304(3) 0.0152(10) Uani 1 1 d U
H21A H 0.5239 -0.0312 0.4882 0.018 Uiso 1 1 calc R
H21B H 0.5936 -0.0019 0.5395 0.018 Uiso 1 1 calc R
C22 C 0.5115(3) 0.0383(7) 0.6252(4) 0.0292(13) Uani 1 1 d U
H22A H 0.4644 0.0646 0.6160 0.044 Uiso 1 1 calc R
H22B H 0.5327 0.1107 0.6662 0.044 Uiso 1 1 calc R
H22C H 0.5144 -0.0597 0.6535 0.044 Uiso 1 1 calc R
N1 N 0.7804(2) -0.0352(4) 0.7733(3) 0.0205(9) Uani 1 1 d .
N2 N 0.4502(2) 0.7860(5) 0.3451(3) 0.0215(9) Uani 1 1 d .
P1 P 0.55365(6) 0.21671(13) 0.47401(8) 0.0121(2) Uani 1 1 d .
P2 P 0.69757(6) 0.54359(13) 0.61990(8) 0.0107(2) Uani 1 1 d .
Pt1 Pt 0.624952(7) 0.377407(16) 0.55061(2) 0.00896(4) Uani 1 1 d .
Se1 Se 0.71593(2) 0.21360(5) 0.49973(3) 0.01271(10) Uani 1 1 d .
Se2 Se 0.53341(2) 0.53303(5) 0.60872(3) 0.01296(10) Uani 1 1 d .

loop_
_atom_site_aniso_label
_atom_site_aniso_U_11
_atom_site_aniso_U_22
_atom_site_aniso_U_33
_atom_site_aniso_U_23
_atom_site_aniso_U_13
_atom_site_aniso_U_12
C1 0.013(2) 0.007(2) 0.020(2) -0.003(2) -0.0025(19) 0.0000(16)
C2 0.010(2) 0.015(3) 0.022(3) -0.002(2) 0.0004(19) 0.0033(18)
C3 0.021(3) 0.013(2) 0.021(3) 0.001(2) 0.009(2) 0.001(2)
C4 0.013(2) 0.011(2) 0.029(3) -0.003(2) -0.006(2) 0.0004(19)
C5 0.011(2) 0.006(2) 0.020(2) -0.0012(19) 0.0009(19) -0.0019(17)
C6 0.0101(15) 0.0101(16) 0.0235(19) -0.0009(14) 0.0020(14) -0.0010(12)
C7 0.0101(15) 0.0101(16) 0.0235(19) -0.0009(14) 0.0020(14) -0.0010(12)
C8 0.018(2) 0.019(3) 0.021(3) 0.003(2) 0.005(2) 0.000(2)
C9 0.014(2) 0.014(3) 0.026(3) -0.006(2) -0.003(2) 0.0032(19)
C10 0.011(2) 0.006(2) 0.024(2) -0.004(2) 0.003(2) 0.0001(17)
C11 0.019(2) 0.017(2) 0.017(2) -0.003(2) -0.001(2) -0.002(2)
C12 0.089(5) 0.031(4) 0.020(3) 0.000(3) 0.006(3) -0.018(4)
C13 0.012(2) 0.015(2) 0.024(3) -0.0018(19) -0.004(2) -0.0017(18)
C14 0.011(2) 0.019(3) 0.042(3) 0.002(2) -0.003(2) 0.000(2)
C15 0.016(2) 0.007(2) 0.033(3) 0.001(3) -0.004(2) -0.0019(16)
C16 0.024(3) 0.032(3) 0.033(3) 0.016(3) 0.002(3) -0.004(2)
C17 0.015(2) 0.013(2) 0.020(3) -0.0021(19) -0.0023(19) 0.0012(19)
C18 0.038(3) 0.023(3) 0.020(3) 0.006(2) 0.005(2) 0.005(3)
C19 0.013(2) 0.017(3) 0.031(3) -0.007(2) -0.001(2) -0.001(2)
C20 0.014(2) 0.014(3) 0.046(3) -0.006(2) -0.005(2) 0.000(2)
C21 0.021(2) 0.010(2) 0.014(3) 0.0017(17) 0.0012(18) -0.0080(18)
C22 0.030(3) 0.030(3) 0.028(3) 0.000(3) 0.002(2) -0.008(3)
N1 0.025(2) 0.015(2) 0.022(2) 0.0032(18) -0.0062(18) 0.0020(19)
N2 0.022(2) 0.014(2) 0.029(2) 0.0026(19) -0.0028(19) 0.0011(18)
P1 0.0109(6) 0.0096(6) 0.0159(6) -0.0011(5) 0.0013(5) -0.0007(5)
P2 0.0105(5) 0.0065(6) 0.0150(6) 0.0009(5) 0.0002(5) 0.0007(4)
Pt1 0.00786(7) 0.00596(7) 0.01306(7) 0.00040(8) 0.00053(7) 0.00067(5)
Se1 0.0118(2) 0.0114(2) 0.0150(2) -0.0003(2) 0.00127(19) 0.00384(18)
Se2 0.0103(2) 0.0118(2) 0.0168(2) -0.0015(2) 0.0010(2) 0.00300(19)

loop_
_atom_type_symbol
_atom_type_description
_atom_type_scat_dispersion_real
_atom_type_scat_dispersion_imag
_atom_type_scat_source
C C 0.0033 0.0016 'International Tables Vol C Tables 4.2.6.8 and 6.1.1.4'
H H 0.0000 0.0000 'International Tables Vol C Tables 4.2.6.8 and 6.1.1.4'
N N 0.0061 0.0033 'International Tables Vol C Tables 4.2.6.8 and 6.1.1.4'
P P 0.1023 0.0942 'International Tables Vol C Tables 4.2.6.8 and 6.1.1.4'
Pt Pt -1.7033 8.3905 'International Tables Vol C Tables 4.2.6.8 and 6.1.1.4'
Se Se -0.0929 2.2259 'International Tables Vol C Tables 4.2.6.8 and 6.1.1.4'

loop_
_geom_angle_atom_site_label_1
_geom_angle_atom_site_label_2
_geom_angle_atom_site_label_3
_geom_angle
C5 C1 C2 116.5(4)
C5 C1 Se1 119.7(4)
C2 C1 Se1 123.8(3)
C3 C2 C1 119.1(4)
C3 C2 H2 120.4
C1 C2 H2 120.4
N1 C3 C2 124.7(4)
N1 C3 H3 117.6
C2 C3 H3 117.6
N1 C4 C5 125.0(4)
N1 C4 H4 117.5
C5 C4 H4 117.5
C4 C5 C1 119.4(4)
C4 C5 H5 120.3
C1 C5 H5 120.3
C10 C6 C7 117.1(4)
C10 C6 Se2 119.2(4)
C7 C6 Se2 123.7(3)
C8 C7 C6 118.6(4)
C8 C7 H7 120.7
C6 C7 H7 120.7
N2 C8 C7 126.0(5)
N2 C8 H8 117.0
C7 C8 H8 117.0
N2 C9 C10 125.2(4)
N2 C9 H9 117.4
C10 C9 H9 117.4
C6 C10 C9 118.5(5)
C6 C10 H10 120.8
C9 C10 H10 120.8
C12 C11 P2 112.9(4)
C12 C11 H11A 109.0
P2 C11 H11A 109.0
C12 C11 H11B 109.0
P2 C11 H11B 109.0
H11A C11 H11B 107.8
C11 C12 H12A 109.5
C11 C12 H12B 109.5
H12A C12 H12B 109.5
C11 C12 H12C 109.5
H12A C12 H12C 109.5
H12B C12 H12C 109.5
C14 C13 P2 116.7(3)
C14 C13 H13A 108.1
P2 C13 H13A 108.1
C14 C13 H13B 108.1
P2 C13 H13B 108.1
H13A C13 H13B 107.3
C13 C14 H14A 109.5
C13 C14 H14B 109.5
H14A C14 H14B 109.5
C13 C14 H14C 109.5
H14A C14 H14C 109.5
H14B C14 H14C 109.5
C16 C15 P2 114.5(4)
C16 C15 H15A 108.6
P2 C15 H15A 108.6
C16 C15 H15B 108.6
P2 C15 H15B 108.6
H15A C15 H15B 107.6
C15 C16 H16A 109.5
C15 C16 H16B 109.5
H16A C16 H16B 109.5
C15 C16 H16C 109.5
H16A C16 H16C 109.5
H16B C16 H16C 109.5
C18 C17 P1 113.8(3)
C18 C17 H17A 108.8
P1 C17 H17A 108.8
C18 C17 H17B 108.8
P1 C17 H17B 108.8
H17A C17 H17B 107.7
C17 C18 H18A 109.5
C17 C18 H18B 109.5
H18A C18 H18B 109.5
C17 C18 H18C 109.5
H18A C18 H18C 109.5
H18B C18 H18C 109.5
C20 C19 P1 116.8(4)
C20 C19 H19A 108.1
P1 C19 H19A 108.1
C20 C19 H19B 108.1
P1 C19 H19B 108.1
H19A C19 H19B 107.3
C19 C20 H20A 109.5
C19 C20 H20B 109.5
H20A C20 H20B 109.5
C19 C20 H20C 109.5
H20A C20 H20C 109.5
H20B C20 H20C 109.5
C22 C21 P1 114.6(4)
C22 C21 H21A 108.6
P1 C21 H21A 108.6
C22 C21 H21B 108.6
P1 C21 H21B 108.6
H21A C21 H21B 107.6
C21 C22 H22A 109.5
C21 C22 H22B 109.5
H22A C22 H22B 109.5
C21 C22 H22C 109.5
H22A C22 H22C 109.5
H22B C22 H22C 109.5
C4 N1 C3 115.2(4)
C8 N2 C9 114.6(4)
C17 P1 C21 101.8(2)
C17 P1 C19 103.4(2)
C21 P1 C19 105.1(2)
C17 P1 Pt1 114.06(16)
C21 P1 Pt1 112.99(15)
C19 P1 Pt1 117.73(16)
C11 P2 C15 102.9(2)
C11 P2 C13 104.4(2)
C15 P2 C13 104.6(2)
C11 P2 Pt1 116.42(16)
C15 P2 Pt1 110.31(17)
C13 P2 Pt1 116.73(15)
P1 Pt1 P2 177.05(5)
P1 Pt1 Se2 93.79(3)
P2 Pt1 Se2 86.87(3)
P1 Pt1 Se1 86.12(3)
P2 Pt1 Se1 93.37(3)
Se2 Pt1 Se1 177.01(2)
C1 Se1 Pt1 102.29(14)
C6 Se2 Pt1 104.36(14)

loop_
_geom_bond_atom_site_label_1
_geom_bond_atom_site_label_2
_geom_bond_distance
C1 C5 1.392(6)
C1 C2 1.394(6)
C1 Se1 1.896(5)
C2 C3 1.379(7)
C2 H2 0.9500
C3 N1 1.336(6)
C3 H3 0.9500
C4 N1 1.328(6)
C4 C5 1.373(7)
C4 H4 0.9500
C5 H5 0.9500
C6 C10 1.393(6)
C6 C7 1.403(7)
C6 Se2 1.897(5)
C7 C8 1.378(7)
C7 H7 0.9500
C8 N2 1.332(6)
C8 H8 0.9500
C9 N2 1.335(6)
C9 C10 1.399(7)
C9 H9 0.9500
C10 H10 0.9500
C11 C12 1.511(7)
C11 P2 1.821(5)
C11 H11A 0.9900
C11 H11B 0.9900
C12 H12A 0.9800
C12 H12B 0.9800
C12 H12C 0.9800
C13 C14 1.512(6)
C13 P2 1.837(5)
C13 H13A 0.9900
C13 H13B 0.9900
C14 H14A 0.9800
C14 H14B 0.9800
C14 H14C 0.9800
C15 C16 1.485(8)
C15 P2 1.832(5)
C15 H15A 0.9900
C15 H15B 0.9900
C16 H16A 0.9800
C16 H16B 0.9800
C16 H16C 0.9800
C17 C18 1.528(7)
C17 P1 1.821(5)
C17 H17A 0.9900
C17 H17B 0.9900
C18 H18A 0.9800
C18 H18B 0.9800
C18 H18C 0.9800
C19 C20 1.502(7)
C19 P1 1.829(5)
C19 H19A 0.9900
C19 H19B 0.9900
C20 H20A 0.9800
C20 H20B 0.9800
C20 H20C 0.9800
C21 C22 1.543(6)
C21 P1 1.824(5)
C21 H21A 0.9900
C21 H21B 0.9900
C22 H22A 0.9800
C22 H22B 0.9800
C22 H22C 0.9800
P1 Pt1 2.3171(12)
P2 Pt1 2.3178(12)
Pt1 Se2 2.4570(5)
Pt1 Se1 2.4594(5)

loop_
_geom_torsion_atom_site_label_1
_geom_torsion_atom_site_label_2
_geom_torsion_atom_site_label_3
_geom_torsion_atom_site_label_4
_geom_torsion
C5 C1 C2 C3 -1.3(6)
Se1 C1 C2 C3 176.3(3)
C1 C2 C3 N1 1.7(7)
N1 C4 C5 C1 1.5(7)
C2 C1 C5 C4 -0.2(6)
Se1 C1 C5 C4 -177.8(3)
C10 C6 C7 C8 0.3(6)
Se2 C6 C7 C8 179.9(3)
C6 C7 C8 N2 0.9(8)
C7 C6 C10 C9 -0.8(6)
Se2 C6 C10 C9 179.6(3)
N2 C9 C10 C6 0.1(7)
C5 C4 N1 C3 -1.1(7)
C2 C3 N1 C4 -0.6(7)
C7 C8 N2 C9 -1.6(7)
C10 C9 N2 C8 1.1(7)
C18 C17 P1 C21 -174.7(4)
C18 C17 P1 C19 76.4(4)
C18 C17 P1 Pt1 -52.7(4)
C22 C21 P1 C17 -168.1(4)
C22 C21 P1 C19 -60.6(4)
C22 C21 P1 Pt1 69.1(4)
C20 C19 P1 C17 57.5(5)
C20 C19 P1 C21 -48.9(5)
C20 C19 P1 Pt1 -175.7(3)
C12 C11 P2 C15 -178.7(4)
C12 C11 P2 C13 -69.7(5)
C12 C11 P2 Pt1 60.6(4)
C16 C15 P2 C11 168.3(4)
C16 C15 P2 C13 59.4(4)
C16 C15 P2 Pt1 -66.9(4)
C14 C13 P2 C11 -55.1(4)
C14 C13 P2 C15 52.6(5)
C14 C13 P2 Pt1 174.8(3)
C17 P1 Pt1 P2 33.2(9)
C21 P1 Pt1 P2 148.8(8)
C19 P1 Pt1 P2 -88.3(9)
C17 P1 Pt1 Se2 136.06(17)
C21 P1 Pt1 Se2 -108.32(17)
C19 P1 Pt1 Se2 14.6(2)
C17 P1 Pt1 Se1 -46.94(17)
C21 P1 Pt1 Se1 68.69(17)
C19 P1 Pt1 Se1 -168.4(2)
C11 P2 Pt1 P1 150.2(8)
C15 P2 Pt1 P1 33.5(9)
C13 P2 Pt1 P1 -85.7(9)
C11 P2 Pt1 Se2 47.10(18)
C15 P2 Pt1 Se2 -69.58(18)
C13 P2 Pt1 Se2 171.28(19)
C11 P2 Pt1 Se1 -129.92(18)
C15 P2 Pt1 Se1 113.40(18)
C13 P2 Pt1 Se1 -5.74(19)
C5 C1 Se1 Pt1 -160.8(3)
C2 C1 Se1 Pt1 21.8(4)
P1 Pt1 Se1 C1 -107.71(13)
P2 Pt1 Se1 C1 75.20(13)
Se2 Pt1 Se1 C1 -19.4(4)
C10 C6 Se2 Pt1 161.5(3)
C7 C6 Se2 Pt1 -18.1(4)
P1 Pt1 Se2 C6 -71.49(14)
P2 Pt1 Se2 C6 105.64(14)
Se1 Pt1 Se2 C6 -159.6(4)
